data_7249085
loop_
_publ_author_name
'Ebrahimi, Bahare'
'Notash, Behrouz'

_publ_section_title
;
 Facile fabrication in coordination networks: an in situ sequential
 replacement of linkers by successive SC--SC transformations via
 core@shell crystals
;
_journal_issue 34
_journal_name_full CrystEngComm
_journal_page_first 4720
_journal_page_last 4731
_journal_paper_doi 10.1039/D4CE00632A
_journal_volume 26
_journal_year 2024
_chemical_formula_moiety 'C22 H16 Cd Cl2 N8 O8, 1[CHCl3], 1[CH4O]'
_chemical_formula_sum 'C24 H21 Cd Cl5 N8 O9'
_chemical_formula_weight 855.157
_space_group_crystal_system monoclinic
_space_group_IT_number 13
_space_group_name_Hall '-P 2yac'
_space_group_name_H-M_alt 'P 1 2/n 1'
_symmetry_Int_Tables_number 13
_audit_creation_date 2024-07-07
_audit_creation_method
;
Olex2 1.5
(compiled 2024.02.16 svn.r378c4104 for OlexSys, GUI svn.r6928)
;
_audit_update_record
;
2024-07-14 deposited with the CCDC.	2024-07-23 downloaded from the CCDC.
;
_cell_angle_alpha 90
_cell_angle_beta 92.57(3)
_cell_angle_gamma 90
_cell_formula_units_Z 2
_cell_length_a 10.351(2)
_cell_length_b 11.599(2)
_cell_length_c 13.672(3)
_cell_measurement_reflns_used 2886
_cell_measurement_temperature 298(2)
_cell_measurement_theta_max 24.996
_cell_measurement_theta_min 1.756
_cell_volume 1639.8(6)
_computing_cell_refinement 'X-Area (Stoe & Cie GmbH, 2005)'
_computing_data_collection 'X-Area (Stoe & Cie GmbH, 2005)'
_computing_data_reduction 'X-Area (Stoe & Cie GmbH, 2005)'
_computing_molecular_graphics 'Olex2 1.5 (Dolomanov et al., 2009)'
_computing_publication_material 'Olex2 1.5 (Dolomanov et al., 2009)'
_computing_structure_refinement 'olex2.refine 1.5-dev (Bourhis et al., 2015)'
_computing_structure_solution 'SHELXS-97 (Sheldrick, 2008)'
_diffrn_ambient_temperature 298.15
_diffrn_detector_area_resol_mean '0.15 mm'
_diffrn_measured_fraction_theta_full 0.9972
_diffrn_measured_fraction_theta_max 0.9972
_diffrn_measurement_device_type 'STOE IPDS 2T'
_diffrn_measurement_method 'rotation method'
_diffrn_radiation_type 'Mo K\a'
_diffrn_radiation_wavelength 0.71073
_diffrn_reflns_av_R_equivalents 0.1526
_diffrn_reflns_av_unetI/netI 0.1463
_diffrn_reflns_Laue_measured_fraction_full 0.9972
_diffrn_reflns_Laue_measured_fraction_max 0.9972
_diffrn_reflns_limit_h_max 14
_diffrn_reflns_limit_h_min -13
_diffrn_reflns_limit_k_max 15
_diffrn_reflns_limit_k_min -13
_diffrn_reflns_limit_l_max 18
_diffrn_reflns_limit_l_min -18
_diffrn_reflns_number 11309
_diffrn_reflns_point_group_measured_fraction_full 0.9972
_diffrn_reflns_point_group_measured_fraction_max 0.9972
_diffrn_reflns_theta_full 24.9955
_diffrn_reflns_theta_max 25.00
_diffrn_reflns_theta_min 1.76
_exptl_absorpt_coefficient_mu 1.135
_exptl_absorpt_correction_type numerical
_exptl_absorpt_process_details 'shape of crystal determined optically'
_exptl_crystal_colour Red
_exptl_crystal_density_diffrn 1.732
_exptl_crystal_description Plate
_exptl_crystal_F_000 852.394
_exptl_crystal_size_max 0.3
_exptl_crystal_size_mid 0.2
_exptl_crystal_size_min 0.1
_exptl_transmission_factor_max 0.993
_exptl_transmission_factor_min 0.650
_refine_diff_density_max 1.0778
_refine_diff_density_min -1.5340
_refine_diff_density_rms 0.1780
_refine_ls_d_res_high 0.8410
_refine_ls_d_res_low 11.5988
_refine_ls_goodness_of_fit_ref 0.9718
_refine_ls_hydrogen_treatment constr
_refine_ls_matrix_type full
_refine_ls_number_constraints 22
_refine_ls_number_parameters 195
_refine_ls_number_reflns 2884
_refine_ls_number_restraints 40
_refine_ls_restrained_S_all 0.9646
_refine_ls_R_factor_all 0.0961
_refine_ls_R_factor_gt 0.0690
_refine_ls_shift/su_max -0.0010
_refine_ls_shift/su_mean 0.0000
_refine_ls_structure_factor_coef Fsqd
_refine_ls_weighting_details 'w=1/[\s^2^(Fo^2^)+(0.1109P)^2^] where P=(Fo^2^+2Fc^2^)/3'
_refine_ls_weighting_scheme calc
_refine_ls_wR_factor_gt 0.1700
_refine_ls_wR_factor_ref 0.1866
_reflns_Friedel_coverage 0.0
_reflns_limit_h_max 9
_reflns_limit_h_min -12
_reflns_limit_k_max 13
_reflns_limit_k_min 0
_reflns_limit_l_max 16
_reflns_limit_l_min -8
_reflns_number_gt 2016
_reflns_number_total 2884
_reflns_threshold_expression I>=2u(I)
_cod_data_source_file d4ce00632a2.cif
_cod_data_source_block shelx_shelx_2346037
_cod_depositor_comments 'Adding full bibliography for 7249084--7249086.cif.'
_cod_original_cell_volume 1639.9(6)
_cod_original_formula_sum 'C24 H21 Cd1 Cl5 N8 O9'
_cod_database_code 7249085
_olex2_refinement_description
;
1. Others
 Fixed Sof: Cd1(0.5) N4(0.5) N5(0.5) C9(0.5) C10(0.5)
 Fixed U12: Cd1(0) N4(0) N5(0) C9(0) C10(0)
 Fixed U23: Cd1(0) N4(0) N5(0) C9(0) C10(0)
 Fixed X: Cd1(0.25) N4(0.25) N5(0.25) C9(0.25) C10(0.25)
 Fixed Z: Cd1(0.25) N4(0.25) N5(0.25) C9(0.25) C10(0.25)
;
_smtbx_masks_special_details
;
A solvent mask was calculated and 152 electrons were 
found in a volume of 395\%A^3^ in 1 void per unit cell. 
This is consistent with the presence of 1[CHCl3], 1[CH4O] per Formula Unit 
which account for 152 electrons per unit cell.
;
_smtbx_masks_void_probe_radius 1.2
_smtbx_masks_void_truncation_radius 1.2
_platon_squeeze_void_probe_radius 1.20
_olex2_submission_special_instructions 'No special instructions were received'

loop_
_space_group_symop_id
_space_group_symop_operation_xyz
1 x,y,z
2 -x+1/2,y,-z+1/2
3 -x,-y,-z
4 x-1/2,-y,z-1/2

loop_
_atom_site_label
_atom_site_type_symbol
_atom_site_fract_x
_atom_site_fract_y
_atom_site_fract_z
_atom_site_U_iso_or_equiv
_atom_site_adp_type
_atom_site_occupancy
_atom_site_site_symmetry_order
_atom_site_refinement_flags_posn
_atom_site_refinement_flags_adp
_atom_site_refinement_flags_occupancy
_atom_site_disorder_group
Cd1 Cd 0.25 0.33009(7) 0.25 0.0400(3) Uani 1.000000 2 S T P .
Cl1 Cl -0.0565(2) 0.2972(3) 0.10008(16) 0.0765(8) Uani 1.000000 1 . . . .
O1 O 0.0571(6) 0.3304(6) 0.1525(5) 0.0757(18) Uani 1.000000 1 . . . .
O2 O -0.0175(15) 0.2076(9) 0.0329(7) 0.156(5) Uani 1.000000 1 . . . .
O3 O -0.1495(13) 0.267(2) 0.1623(9) 0.224(9) Uani 1.000000 1 . . . .
O4 O -0.1001(13) 0.3880(11) 0.0410(8) 0.160(5) Uani 1.000000 1 . . . .
N1 N 0.3634(7) 0.3391(6) 0.1041(4) 0.0533(16) Uani 1.000000 1 . . . .
N2 N 0.1783(7) 0.3759(10) -0.1690(5) 0.082(3) Uani 1.000000 1 . . . .
N3 N 0.3792(7) 0.3756(10) -0.2416(5) 0.089(3) Uani 1.000000 1 . . . .
N4 N 0.25 0.5282(8) 0.25 0.043(2) Uani 1.000000 2 S T P .
N5 N 0.25 1.1344(8) 0.25 0.056(2) Uani 1.000000 2 DS TU P .
C1 C 0.3060(8) 0.3549(6) 0.0153(5) 0.0472(19) Uani 1.000000 1 . . . .
H1 H 0.2167(8) 0.3639(6) 0.0102(5) 0.057(2) Uiso 1.000000 1 R . . .
C2 C 0.4901(9) 0.3309(11) 0.1095(6) 0.0853(19) Uani 1.000000 1 . . . .
H2 H 0.5307(9) 0.3206(11) 0.1709(6) 0.102(2) Uiso 1.000000 1 R . . .
C3 C 0.5654(9) 0.3364(11) 0.0310(6) 0.0853(19) Uani 1.000000 1 . . . .
H3 H 0.6549(9) 0.3306(11) 0.0385(6) 0.102(2) Uiso 1.000000 1 R . . .
C4 C 0.5049(9) 0.3510(11) -0.0611(7) 0.0853(19) Uani 1.000000 1 . . . .
H4 H 0.5532(9) 0.3559(11) -0.1167(7) 0.102(2) Uiso 1.000000 1 R . . .
C5 C 0.3741(8) 0.3580(8) -0.0680(5) 0.054(2) Uani 1.000000 1 . . . .
C6 C 0.3061(8) 0.3700(9) -0.1656(5) 0.057(2) Uani 1.000000 1 . . . .
C7 C 0.1730(7) 0.5883(7) 0.1867(5) 0.0455(18) Uani 1.000000 1 . . . .
H7 H 0.1197(7) 0.5477(7) 0.1422(5) 0.055(2) Uiso 1.000000 1 R . . .
C8 C 0.1693(7) 0.7047(7) 0.1847(5) 0.0458(18) Uani 1.000000 1 . . . .
H8 H 0.1136(7) 0.7429(7) 0.1404(5) 0.055(2) Uiso 1.000000 1 R . . .
C9 C 0.25 0.7669(10) 0.25 0.048(3) Uani 1.000000 2 S T P .
C10 C 0.25 0.8941(10) 0.25 0.051(3) Uani 1.000000 2 DS TU P .
C11 C 0.2162(13) 0.9578(8) 0.1662(7) 0.067(4) Uani 0.91(2) 1 D . P 1
C12 C 0.2161(13) 1.0738(8) 0.1696(7) 0.068(4) Uani 0.91(2) 1 D . P 1
C11a C 0.139(6) 0.957(4) 0.220(8) 0.06(2) Uani 0.09(2) 1 D U P 2
C12a C 0.142(5) 1.074(4) 0.229(10) 0.08(2) Uani 0.09(2) 1 D U P 2
H11 H 0.1937(13) 0.9200(8) 0.1079(7) 0.081(5) Uiso 0.91(2) 1 R . P 1
H12 H 0.1912(13) 1.1140(8) 0.1130(7) 0.082(4) Uiso 0.91(2) 1 R . P 1
H11a H 0.065(6) 0.920(4) 0.196(8) 0.07(2) Uiso 0.09(2) 1 R . P 2
H12a H 0.065(5) 1.114(4) 0.220(10) 0.09(3) Uiso 0.09(2) 1 R . P 2

loop_
_atom_site_aniso_label
_atom_site_aniso_U_11
_atom_site_aniso_U_22
_atom_site_aniso_U_33
_atom_site_aniso_U_12
_atom_site_aniso_U_13
_atom_site_aniso_U_23
Cd1 0.0490(5) 0.0426(4) 0.0275(4) -0.000000 -0.0069(3) 0.000000
Cl1 0.0625(14) 0.107(2) 0.0578(12) -0.0199(13) -0.0236(11) 0.0015(12)
O1 0.050(3) 0.110(5) 0.066(4) -0.015(4) -0.017(3) -0.003(4)
O2 0.241(14) 0.126(8) 0.094(7) 0.008(8) -0.061(8) -0.041(6)
O3 0.127(9) 0.43(3) 0.112(8) -0.138(14) 0.018(7) 0.021(12)
O4 0.215(13) 0.150(9) 0.107(7) 0.056(9) -0.071(8) 0.009(7)
N1 0.062(4) 0.068(4) 0.029(3) -0.004(4) -0.007(3) -0.003(3)
N2 0.056(5) 0.156(9) 0.032(3) 0.009(5) -0.007(3) -0.005(4)
N3 0.056(4) 0.178(10) 0.031(3) -0.017(5) -0.002(3) -0.000(4)
N4 0.048(5) 0.050(5) 0.030(4) -0.000000 -0.004(3) 0.000000
N5 0.070(6) 0.045(5) 0.053(5) -0.000000 -0.012(4) 0.000000
C1 0.057(5) 0.054(5) 0.030(3) -0.003(3) -0.010(3) 0.001(3)
C2 0.056(3) 0.156(6) 0.043(3) -0.002(4) -0.010(2) 0.001(3)
C3 0.056(3) 0.156(6) 0.043(3) -0.002(4) -0.010(2) 0.001(3)
C4 0.056(3) 0.156(6) 0.043(3) -0.002(4) -0.010(2) 0.001(3)
C5 0.047(4) 0.077(6) 0.036(4) -0.003(4) -0.006(3) 0.001(3)
C6 0.048(4) 0.092(6) 0.031(4) -0.005(4) -0.003(3) -0.003(4)
C7 0.052(4) 0.045(4) 0.039(3) 0.003(3) -0.009(3) -0.004(3)
C8 0.046(4) 0.049(4) 0.042(4) 0.002(3) -0.007(3) -0.003(3)
C9 0.050(6) 0.063(7) 0.033(5) -0.000000 -0.002(5) 0.000000
C10 0.064(6) 0.049(6) 0.039(5) -0.000000 0.002(5) 0.000000
C11 0.104(10) 0.054(6) 0.043(5) -0.004(5) -0.019(6) -0.001(4)
C12 0.104(10) 0.049(6) 0.051(5) 0.006(5) -0.011(6) 0.003(4)
C11a 0.068(8) 0.047(5) 0.07(6) -0.0004(12) -0.009(9) -0.003(3)
C12a 0.072(6) 0.047(5) 0.10(6) 0.0003(12) -0.020(7) -0.006(3)

loop_
_atom_type_symbol
_atom_type_scat_dispersion_real
_atom_type_scat_dispersion_imag
_atom_type_scat_Cromer_Mann_a1
_atom_type_scat_Cromer_Mann_a2
_atom_type_scat_Cromer_Mann_a3
_atom_type_scat_Cromer_Mann_a4
_atom_type_scat_Cromer_Mann_b1
_atom_type_scat_Cromer_Mann_b2
_atom_type_scat_Cromer_Mann_b3
_atom_type_scat_Cromer_Mann_b4
_atom_type_scat_Cromer_Mann_c
_atom_type_scat_source
_atom_type_scat_dispersion_source
C 0.00313 0.00162 2.31000 1.02000 1.58860 0.86500 20.84390 10.20750 0.56870 51.65120 0.21560 'International Tables Volume C Table 6.1.1.4 (pp. 500-502)' 'Brennan, Cowan, Rev. Sci. Instrum., 1992, 63, 850'
Cd -0.78385 1.20749 19.22140 17.64440 4.46100 1.60290 0.59460 6.90890 24.70080 87.48250 5.06940 'International Tables Volume C Table 6.1.1.4 (pp. 500-502)' 'Brennan, Cowan, Rev. Sci. Instrum., 1992, 63, 850'
Cl 0.14908 0.15974 11.46040 7.19640 6.25560 1.64550 0.01040 1.16620 18.51940 47.77840 -9.55740 'International Tables Volume C Table 6.1.1.4 (pp. 500-502)' 'Brennan, Cowan, Rev. Sci. Instrum., 1992, 63, 850'
H 0.00000 0.00000 0.49300 0.32291 0.14019 0.04081 10.51090 26.12570 3.14236 57.79970 0.00304 'International Tables Volume C Table 6.1.1.4 (pp. 500-502)' 'Brennan, Cowan, Rev. Sci. Instrum., 1992, 63, 850'
N 0.00612 0.00332 12.21260 3.13220 2.01250 1.16630 0.00570 9.89330 28.99750 0.58260 -11.52900 'International Tables Volume C Table 6.1.1.4 (pp. 500-502)' 'Brennan, Cowan, Rev. Sci. Instrum., 1992, 63, 850'
O 0.01085 0.00610 3.04850 2.28680 1.54630 0.86700 13.27710 5.70110 0.32390 32.90890 0.25080 'International Tables Volume C Table 6.1.1.4 (pp. 500-502)' 'Brennan, Cowan, Rev. Sci. Instrum., 1992, 63, 850'

loop_
_geom_angle_atom_site_label_1
_geom_angle_atom_site_label_2
_geom_angle_atom_site_label_3
_geom_angle
_geom_angle_site_symmetry_1
_geom_angle_site_symmetry_3
_geom_angle_publ_flag
O1 Cd1 O1 179.8(4) 2 . y
N1 Cd1 O1 92.1(2) . 2 y
N1 Cd1 O1 87.9(2) . . y
N1 Cd1 O1 87.9(2) 2 2 y
N1 Cd1 O1 92.1(2) 2 . y
N1 Cd1 N1 174.9(3) 2 . y
N4 Cd1 O1 89.90(18) . . y
N4 Cd1 O1 89.90(18) . 2 y
N4 Cd1 N1 87.46(17) . . y
N4 Cd1 N1 87.46(17) . 2 y
N5 Cd1 O1 90.10(18) 1_545 . y
N5 Cd1 O1 90.10(18) 1_545 2 y
N5 Cd1 N1 92.54(17) 1_545 . y
N5 Cd1 N1 92.54(17) 1_545 2 y
N5 Cd1 N4 180.0 1_545 . y
O2 Cl1 O1 105.5(6) . . ?
O3 Cl1 O1 110.6(6) . . ?
O3 Cl1 O2 115.8(11) . . ?
O4 Cl1 O1 109.3(6) . . ?
O4 Cl1 O2 105.4(7) . . ?
O4 Cl1 O3 109.8(11) . . ?
Cl1 O1 Cd1 163.8(5) . . ?
C1 N1 Cd1 123.7(5) . . ?
C2 N1 Cd1 118.8(5) . . ?
C2 N1 C1 117.5(7) . . ?
C6 N2 N3 115.9(7) . 2_554 ?
C6 N3 N2 118.3(7) . 2_554 ?
C7 N4 Cd1 121.2(5) . . ?
C7 N4 Cd1 121.2(5) 2 . ?
C7 N4 C7 117.6(9) 2 . ?
C12 N5 Cd1 121.7(5) . 1_565 ?
C12 N5 Cd1 121.7(5) 2 1_565 ?
C12 N5 C12 116.6(10) 2 . ?
C12a N5 Cd1 122(2) . 1_565 ?
C12a N5 Cd1 122(2) 2 1_565 ?
C12a N5 C12 95(5) . 2 ?
C12a N5 C12 50(6) . . ?
C12a N5 C12 95(5) 2 . ?
C12a N5 C12 50(6) 2 2 ?
C12a N5 C12a 117(5) 2 . ?
H1 C1 N1 118.8(5) . . ?
C5 C1 N1 122.3(7) . . ?
C5 C1 H1 118.8(4) . . ?
H2 C2 N1 118.0(5) . . ?
C3 C2 N1 124.1(8) . . ?
C3 C2 H2 118.0(5) . . ?
H3 C3 C2 121.0(5) . . ?
C4 C3 C2 118.1(9) . . ?
C4 C3 H3 121.0(6) . . ?
H4 C4 C3 120.7(6) . . ?
C5 C4 C3 118.6(9) . . ?
C5 C4 H4 120.7(5) . . ?
C4 C5 C1 119.4(7) . . ?
C6 C5 C1 120.6(7) . . ?
C6 C5 C4 120.0(8) . . ?
N3 C6 N2 125.4(7) . . ?
C5 C6 N2 118.0(7) . . ?
C5 C6 N3 116.6(7) . . ?
H7 C7 N4 118.5(5) . . ?
C8 C7 N4 123.1(7) . . ?
C8 C7 H7 118.5(4) . . ?
H8 C8 C7 120.4(4) . . ?
C9 C8 C7 119.2(7) . . ?
C9 C8 H8 120.4(5) . . ?
C8 C9 C8 117.7(10) 2 . ?
C10 C9 C8 121.1(5) . . ?
C10 C9 C8 121.1(5) . 2 ?
C11 C10 C9 122.0(5) . . ?
C11 C10 C9 122.0(5) 2 . ?
C11 C10 C11 116.1(11) 2 . ?
C11a C10 C9 121(2) 2 . ?
C11a C10 C9 121(2) . . ?
C11a C10 C11 47(5) 2 2 ?
C11a C10 C11 47(5) . . ?
C11a C10 C11 98(4) . 2 ?
C11a C10 C11 98(4) 2 . ?
C11a C10 C11a 118(4) 2 . ?
C12 C11 C10 120.1(8) . . ?
H11 C11 C10 120.0(5) . . ?
H11 C11 C12 120.0(5) . . ?
C11 C12 N5 123.6(8) . . ?
H12 C12 N5 118.2(5) . . ?
H12 C12 C11 118.2(5) . . ?
C12a C11a C10 118(4) . . ?
H11a C11a C10 121(2) . . ?
H11a C11a C12a 121(3) . . ?
C11a C12a N5 124(5) . . ?
H12a C12a N5 118(2) . . ?
H12a C12a C11a 118(3) . . ?

loop_
_geom_bond_atom_site_label_1
_geom_bond_atom_site_label_2
_geom_bond_distance
_geom_bond_site_symmetry_2
_geom_bond_publ_flag
Cd1 O1 2.350(6) . y
Cd1 O1 2.350(6) 2 y
Cd1 N1 2.362(6) . y
Cd1 N1 2.362(6) 2 y
Cd1 N4 2.298(9) . y
Cd1 N5 2.270(9) 1_545 y
Cl1 O1 1.404(6) . ?
Cl1 O2 1.457(11) . ?
Cl1 O3 1.359(11) . ?
Cl1 O4 1.391(10) . ?
N1 C1 1.340(8) . ?
N1 C2 1.314(12) . ?
N2 N3 1.335(9) 2_554 ?
N2 C6 1.323(11) . ?
N3 C6 1.315(11) . ?
N4 C7 1.344(8) . ?
N4 C7 1.344(8) 2 ?
N5 C12 1.338(10) 2 ?
N5 C12 1.338(10) . ?
N5 C12a 1.34(4) . ?
N5 C12a 1.34(4) 2 ?
C1 H1 0.9300 . ?
C1 C5 1.366(11) . ?
C2 H2 0.9300 . ?
C2 C3 1.356(14) . ?
C3 H3 0.9300 . ?
C3 C4 1.391(11) . ?
C4 H4 0.9300 . ?
C4 C5 1.355(13) . ?
C5 C6 1.487(9) . ?
C7 H7 0.9300 . ?
C7 C8 1.351(11) . ?
C8 H8 0.9300 . ?
C8 C9 1.396(9) . ?
C9 C10 1.476(16) . ?
C10 C11 1.394(10) . ?
C10 C11 1.394(10) 2 ?
C10 C11a 1.41(4) . ?
C10 C11a 1.41(4) 2 ?
C11 C12 1.347(12) . ?
C11 H11 0.9300 . ?
C12 H12 0.9300 . ?
C11a C12a 1.36(4) . ?
C11a H11a 0.9300 . ?
C12a H12a 0.9300 . ?

loop_
_geom_torsion_atom_site_label_1
_geom_torsion_atom_site_label_2
_geom_torsion_atom_site_label_3
_geom_torsion_atom_site_label_4
_geom_torsion
_geom_torsion_site_symmetry_1
_geom_torsion_site_symmetry_2
_geom_torsion_site_symmetry_3
_geom_torsion_site_symmetry_4
_geom_torsion_publ_flag
Cd1 O1 Cl1 O2 -55.2(17) . . . . ?
Cd1 O1 Cl1 O2 -55.2(17) 2 . . . ?
Cd1 O1 Cl1 O3 71(2) . . . . ?
Cd1 O1 Cl1 O3 71(2) 2 . . . ?
Cd1 O1 Cl1 O4 -168.2(17) . . . . ?
Cd1 O1 Cl1 O4 -168.2(17) 2 . . . ?
Cd1 N1 C1 C5 -179.0(6) . . . . ?
Cd1 N1 C1 C5 -179.0(6) 2 . . . ?
Cd1 N1 C2 C3 -179.1(9) 2 . . . ?
Cd1 N1 C2 C3 -179.1(9) . . . . ?
Cd1 N4 C7 C8 179.5(6) . . . . ?
Cd1 N4 C7 C8 179.5(6) . . 2 2 ?
Cd1 N5 C12 C11 179.2(9) 1_565 . . . ?
Cd1 N5 C12 C11 179.2(9) 2_565 2 . . ?
Cd1 N5 C12a C11a 175(9) 1_565 . . . ?
Cd1 N5 C12a C11a 175(9) 2_565 2 . . ?
N1 C1 C5 C4 -3.5(10) . . . . ?
N1 C1 C5 C6 177.0(8) . . . . ?
N1 C2 C3 C4 -0.4(15) . . . . ?
N2 N3 C6 N2 -7.0(17) 2_554 . . . ?
N2 N3 C6 C5 174.0(10) 2_554 . . . ?
N2 C6 N3 N2 -7.0(16) . . . 2_554 ?
N2 C6 C5 C1 -0.9(11) . . . . ?
N2 C6 C5 C4 179.6(11) . . . . ?
N3 C6 C5 C1 178.1(9) . . . . ?
N3 C6 C5 C4 -1.4(12) . . . . ?
N4 C7 C8 C9 1.0(8) . . . . ?
N4 C7 C8 C9 1.0(8) 2 . . . ?
N5 C12 C11 C10 1.5(14) . . . . ?
N5 C12 C11 C10 1.5(14) 2 . . . ?
N5 C12a C11a C10 10(15) . . . . ?
N5 C12a C11a C10 10(15) 2 . . . ?
C1 C5 C4 C3 2.4(11) . . . . ?
C2 C3 C4 C5 -0.6(14) . . . . ?
C3 C4 C5 C6 -178.1(10) . . . . ?
C7 C8 C9 C8 -0.5(12) . . . 2 ?
C7 C8 C9 C10 179.5(5) . . . . ?
C8 C9 C10 C11 -27.1(8) . . . . ?
C8 C9 C10 C11 152.9(8) . . . 2 ?
C8 C9 C10 C11a 29(6) . . . . ?
C8 C9 C10 C11a -151(6) . . . 2 ?
C9 C10 C11 C12 179.3(9) . . . . ?
C9 C10 C11 C12 179.3(9) . . 2 2 ?
C9 C10 C11a C12a 175(9) . . . . ?
C9 C10 C11a C12a 175(9) . . 2 2 ?

loop_
_restr_equal_distance_atom_site_label_1
_restr_equal_distance_atom_site_label_2
_restr_equal_distance_site_symmetry_2
_restr_equal_distance_class_id
N5 C11 1 4
N5 C12 1 1
N5 C11a 1 4
N5 C12a 1 1
C10 C11 1 2
C10 C12 1 5
C10 C11a 1 2
C10 C12a 1 5
C11 C12 1 3
C11a C12a 1 3

loop_
_restr_equal_distance_class_class_id
_restr_equal_distance_class_target_weight_param
_restr_equal_distance_class_average
_restr_equal_distance_class_esd
_restr_equal_distance_class_diff_max
1 0.0200 1.3377 0.0008 0.0008
2 0.0200 1.4013 0.0073 0.0073
3 0.0200 1.3539 0.0073 0.0073
4 0.0400 2.3749 0.0091 0.0091
5 0.0400 2.3753 0.0006 0.0006

loop_
_smtbx_masks_void_nr
_smtbx_masks_void_average_x
_smtbx_masks_void_average_y
_smtbx_masks_void_average_z
_smtbx_masks_void_volume
_smtbx_masks_void_count_electrons
_smtbx_masks_void_content
1 -0.816 0.000 -0.865 394.8 152.2 '2 CHCl3,2 methanol'

loop_
_restr_rigu_atom_site_label_1
_restr_rigu_atom_site_label_2
_restr_rigu_target_weight_param
_restr_rigu_u13_diff
_restr_rigu_u23_diff
_restr_rigu_u33_diff
N5 C11a 0.004000 -0.001354 0.000745 -0.000409
N5 C11a 0.001000 -0.001354 0.000745 -0.000409
N5 C12a 0.001000 -0.000369 -0.000292 -0.000037
N5 C12a 0.004000 -0.000369 -0.000292 -0.000037
C10 C11a 0.001000 0.000075 -0.000300 -0.000026
C10 C11a 0.004000 0.000075 -0.000300 -0.000026
C10 C12a 0.004000 0.000712 -0.001934 0.000607
C10 C12a 0.001000 0.000712 -0.001934 0.000607
C11a C12a 0.004000 0.000168 0.000420 -0.000264
C11a C12a 0.001000 0.000168 0.000420 -0.000264
